data_4074994
loop_
_publ_author_name
'Ionkin, Alex S.'
'Marshall, William J.'
'Fish, Brian M.'

_publ_section_title
;
 Synthesis and Structural Characterization of a Series of Novel
 Polyaromatic Ligands Containing Pyrene and Related Biscyclometalated
 Iridium(III) Complexes
;
_journal_coden_ASTM ORGND7
_journal_issue 6
_journal_name_full Organometallics
_journal_page_first 1461
_journal_page_last 1471
_journal_paper_doi 10.1021/om0510775
_journal_volume 25
_journal_year 2006
_chemical_formula_sum 'C67 H55 Ir N2 O2'
_chemical_formula_weight 1112.33
_space_group_IT_number 130
_symmetry_cell_setting tetragonal
_symmetry_space_group_name_Hall '-P 4a 2ac'
_symmetry_space_group_name_H-M 'P 4/n c c :2'
_atom_sites_solution_hydrogens geom
_atom_sites_solution_primary direct
_atom_sites_solution_secondary difmap
_audit_creation_method SHELXL-97
_cell_angle_alpha 90.00
_cell_angle_beta 90.00
_cell_angle_gamma 90.00
_cell_formula_units_Z 8
_cell_length_a 25.909(3)
_cell_length_b 25.909(3)
_cell_length_c 18.352(4)
_cell_measurement_temperature 293(2)
_cell_volume 12319(3)
_computing_cell_refinement 'Bruker XSCANS'
_computing_data_collection 'Bruker XSCANS'
_computing_data_reduction 'Bruker SHELXTL'
_computing_molecular_graphics 'Bruker SHELXTL'
_computing_publication_material 'Bruker SHELXTL'
_computing_structure_refinement 'SHELXL-97 (Sheldrick, 1997)'
_computing_structure_solution 'SHELXS-97 (Sheldrick, 1990)'
_diffrn_ambient_temperature 293(2)
_diffrn_measured_fraction_theta_full 0.998
_diffrn_measured_fraction_theta_max 0.998
_diffrn_measurement_device_type 'Bruker P4'
_diffrn_measurement_method '\w scans'
_diffrn_radiation_monochromator graphite
_diffrn_radiation_source 'fine-focus sealed tube'
_diffrn_radiation_type MoK\a
_diffrn_radiation_wavelength 0.71073
_diffrn_reflns_av_R_equivalents 0.0965
_diffrn_reflns_av_sigmaI/netI 0.0424
_diffrn_reflns_limit_h_max 33
_diffrn_reflns_limit_h_min -33
_diffrn_reflns_limit_k_max 33
_diffrn_reflns_limit_k_min -33
_diffrn_reflns_limit_l_max 23
_diffrn_reflns_limit_l_min -24
_diffrn_reflns_number 120248
_diffrn_reflns_theta_full 27.69
_diffrn_reflns_theta_max 27.69
_diffrn_reflns_theta_min 1.11
_exptl_absorpt_coefficient_mu 2.209
_exptl_absorpt_correction_type none
_exptl_crystal_colour orange
_exptl_crystal_density_diffrn 1.199
_exptl_crystal_density_method 'not measured'
_exptl_crystal_description prism
_exptl_crystal_F_000 4512
_exptl_crystal_size_max 0.340
_exptl_crystal_size_mid 0.080
_exptl_crystal_size_min 0.080
_refine_diff_density_max 0.966
_refine_diff_density_min -0.545
_refine_diff_density_rms 0.077
_refine_ls_extinction_method none
_refine_ls_goodness_of_fit_ref 1.081
_refine_ls_hydrogen_treatment riding
_refine_ls_matrix_type full
_refine_ls_number_parameters 330
_refine_ls_number_reflns 7216
_refine_ls_number_restraints 0
_refine_ls_restrained_S_all 1.081
_refine_ls_R_factor_all 0.0964
_refine_ls_R_factor_gt 0.0396
_refine_ls_shift/su_max 0.000
_refine_ls_shift/su_mean 0.000
_refine_ls_structure_factor_coef Fsqd
_refine_ls_weighting_details 'calc w=1/[\s^2^(Fo^2^)+(0.0410P)^2^+1.0143P] where P=(Fo^2^+2Fc^2^)/3'
_refine_ls_weighting_scheme calc
_refine_ls_wR_factor_gt 0.0858
_refine_ls_wR_factor_ref 0.0998
_reflns_number_gt 4267
_reflns_number_total 7216
_reflns_threshold_expression >2sigma(I)
_cod_data_source_file om0510775si20060112_022917.cif
_cod_data_source_block 05110
_cod_depositor_comments
;
The following automatic conversions were performed:

'_symmetry_cell_setting' value 'Tetragonal' changed to 'tetragonal'
according to /home/saulius/struct/CIF-dictionaries/cif_core.dic
dictionary named 'cif_core.dic' version 2.4.1 from 2010-06-29.

Automatic conversion script
Id: cif_fix_values 1715 2011-07-08 13:25:40Z adriana 
;
_cod_original_sg_symbol_H-M P4
_cod_database_code 4074994

loop_
_symmetry_equiv_pos_as_xyz
'x, y, z'
'-y+1/2, x, z'
'-x+1/2, -y+1/2, z'
'y, -x+1/2, z'
'x+1/2, -y, -z+1/2'
'y+1/2, x+1/2, -z+1/2'
'-x, y+1/2, -z+1/2'
'-y, -x, -z+1/2'
'-x, -y, -z'
'y-1/2, -x, -z'
'x-1/2, y-1/2, -z'
'-y, x-1/2, -z'
'-x-1/2, y, z-1/2'
'-y-1/2, -x-1/2, z-1/2'
'x, -y-1/2, z-1/2'
'y, x, z-1/2'

loop_
_atom_site_label
_atom_site_type_symbol
_atom_site_fract_x
_atom_site_fract_y
_atom_site_fract_z
_atom_site_U_iso_or_equiv
_atom_site_adp_type
_atom_site_occupancy
_atom_site_symmetry_multiplicity
_atom_site_calc_flag
_atom_site_refinement_flags
Ir1 Ir 0.483745(5) -0.016255(5) 0.2500 0.03523(8) Uani 1 2 d S
O1 O 0.40872(10) -0.02487(9) 0.20433(14) 0.0395(6) Uani 1 1 d .
N1 N 0.51748(11) -0.04277(12) 0.15692(16) 0.0347(7) Uani 1 1 d .
C1 C 0.53068(16) -0.09173(16) 0.1442(2) 0.0447(10) Uani 1 1 d .
H1A H 0.5204 -0.1169 0.1772 0.054 Uiso 1 1 calc R
C2 C 0.55878(15) -0.10639(16) 0.0846(2) 0.0466(11) Uani 1 1 d .
H2A H 0.5668 -0.1410 0.0775 0.056 Uiso 1 1 calc R
C3 C 0.57549(15) -0.06935(16) 0.0341(2) 0.0442(10) Uani 1 1 d .
C4 C 0.56020(15) -0.01908(15) 0.0474(2) 0.0420(10) Uani 1 1 d .
H4A H 0.5694 0.0066 0.0145 0.050 Uiso 1 1 calc R
C5 C 0.53177(15) -0.00596(16) 0.1078(2) 0.0364(9) Uani 1 1 d .
C6 C 0.51562(14) 0.04686(16) 0.1287(2) 0.0356(9) Uani 1 1 d .
C7 C 0.52078(14) 0.08920(14) 0.0830(2) 0.0388(9) Uani 1 1 d .
H7A H 0.5363 0.0851 0.0377 0.047 Uiso 1 1 calc R
C8 C 0.50316(15) 0.13782(15) 0.1039(2) 0.0423(10) Uani 1 1 d .
C9 C 0.48041(15) 0.14254(15) 0.1734(2) 0.0464(11) Uani 1 1 d .
H9A H 0.4685 0.1745 0.1892 0.056 Uiso 1 1 calc R
C10 C 0.47567(16) 0.09975(16) 0.2183(2) 0.0484(11) Uani 1 1 d .
H10A H 0.4610 0.1041 0.2641 0.058 Uiso 1 1 calc R
C11 C 0.49188(14) 0.05051(14) 0.1978(2) 0.0332(9) Uani 1 1 d .
C12 C 0.60903(16) -0.08345(16) -0.0299(2) 0.0547(12) Uani 1 1 d .
H12A H 0.6386 -0.0612 -0.0311 0.082 Uiso 1 1 calc R
H12B H 0.5897 -0.0795 -0.0741 0.082 Uiso 1 1 calc R
H12C H 0.6202 -0.1186 -0.0251 0.082 Uiso 1 1 calc R
C13 C 0.50328(17) 0.18270(15) 0.0519(2) 0.0437(10) Uani 1 1 d .
C14 C 0.45752(19) 0.20928(16) 0.0409(3) 0.0541(12) Uani 1 1 d .
H14A H 0.4286 0.2009 0.0685 0.065 Uiso 1 1 calc R
C15 C 0.4542(2) 0.24853(18) -0.0111(3) 0.0643(14) Uani 1 1 d .
H15A H 0.4231 0.2657 -0.0181 0.077 Uiso 1 1 calc R
C16 C 0.4968(2) 0.26212(17) -0.0521(3) 0.0591(13) Uani 1 1 d .
C17 C 0.54452(18) 0.23677(14) -0.0409(2) 0.0470(11) Uani 1 1 d .
C18 C 0.54734(17) 0.19617(14) 0.0124(2) 0.0429(10) Uani 1 1 d .
C19 C 0.4938(3) 0.3030(2) -0.1050(3) 0.0789(17) Uani 1 1 d .
H19A H 0.4626 0.3192 -0.1146 0.095 Uiso 1 1 calc R
C20 C 0.5367(3) 0.3172(2) -0.1403(3) 0.086(2) Uani 1 1 d .
H20A H 0.5344 0.3443 -0.1734 0.103 Uiso 1 1 calc R
C21 C 0.5861(3) 0.29325(19) -0.1301(3) 0.0695(15) Uani 1 1 d .
C22 C 0.5895(2) 0.25178(17) -0.0787(2) 0.0556(12) Uani 1 1 d .
C23 C 0.6302(3) 0.3083(2) -0.1660(3) 0.092(2) Uani 1 1 d .
H23A H 0.6286 0.3357 -0.1987 0.111 Uiso 1 1 calc R
C24 C 0.6765(3) 0.2839(3) -0.1547(3) 0.094(2) Uani 1 1 d .
H24A H 0.7057 0.2948 -0.1799 0.112 Uiso 1 1 calc R
C25 C 0.6802(2) 0.2431(2) -0.1059(3) 0.0785(16) Uani 1 1 d .
H25A H 0.7114 0.2260 -0.0994 0.094 Uiso 1 1 calc R
C26 C 0.6362(2) 0.22770(17) -0.0665(2) 0.0578(13) Uani 1 1 d .
C27 C 0.63932(19) 0.18801(17) -0.0124(2) 0.0558(12) Uani 1 1 d .
H27A H 0.6708 0.1720 -0.0032 0.067 Uiso 1 1 calc R
C28 C 0.59685(17) 0.17353(15) 0.0256(2) 0.0491(11) Uani 1 1 d .
H28A H 0.6000 0.1482 0.0613 0.059 Uiso 1 1 calc R
C29 C 0.37950(14) -0.06419(15) 0.2112(2) 0.0361(9) Uani 1 1 d .
C30 C 0.39069(14) -0.10931(14) 0.2500 0.0467(13) Uani 1 2 d S
H30A H 0.3653 -0.1347 0.2500 0.056 Uiso 1 2 calc SR
C31 C 0.32771(16) -0.05842(17) 0.1719(2) 0.0502(11) Uani 1 1 d .
C32 C 0.29063(17) -0.10391(19) 0.1812(3) 0.0807(17) Uani 1 1 d .
H32A H 0.2827 -0.1083 0.2320 0.121 Uiso 1 1 calc R
H32B H 0.3065 -0.1348 0.1629 0.121 Uiso 1 1 calc R
H32C H 0.2594 -0.0972 0.1547 0.121 Uiso 1 1 calc R
C33 C 0.3401(2) -0.0536(2) 0.0900(3) 0.0829(18) Uani 1 1 d .
H33A H 0.3620 -0.0243 0.0822 0.124 Uiso 1 1 calc R
H33B H 0.3086 -0.0492 0.0632 0.124 Uiso 1 1 calc R
H33C H 0.3573 -0.0843 0.0737 0.124 Uiso 1 1 calc R
C34 C 0.3023(2) -0.0088(2) 0.1966(4) 0.0927(19) Uani 1 1 d .
H34A H 0.3259 0.0194 0.1904 0.139 Uiso 1 1 calc R
H34B H 0.2929 -0.0116 0.2471 0.139 Uiso 1 1 calc R
H34C H 0.2718 -0.0027 0.1680 0.139 Uiso 1 1 calc R

loop_
_atom_site_aniso_label
_atom_site_aniso_U_11
_atom_site_aniso_U_22
_atom_site_aniso_U_33
_atom_site_aniso_U_23
_atom_site_aniso_U_13
_atom_site_aniso_U_12
Ir1 0.03861(9) 0.03861(9) 0.02847(11) 0.00199(9) -0.00199(9) -0.00936(8)
O1 0.0429(16) 0.0415(16) 0.0341(16) 0.0039(12) -0.0121(13) -0.0067(12)
N1 0.0368(18) 0.0396(19) 0.0276(17) -0.0008(15) -0.0041(14) -0.0080(15)
C1 0.054(3) 0.038(2) 0.042(3) -0.001(2) -0.008(2) -0.0038(19)
C2 0.055(3) 0.042(2) 0.044(3) -0.008(2) -0.001(2) -0.003(2)
C3 0.044(3) 0.050(3) 0.038(2) -0.003(2) -0.003(2) -0.004(2)
C4 0.044(2) 0.046(3) 0.036(2) 0.003(2) -0.0022(19) -0.014(2)
C5 0.038(2) 0.040(2) 0.031(2) 0.0031(19) -0.0031(18) -0.0070(19)
C6 0.039(2) 0.034(2) 0.035(2) -0.0018(19) -0.0039(18) -0.0061(16)
C7 0.043(2) 0.040(2) 0.033(2) -0.0025(18) 0.0007(18) -0.0094(18)
C8 0.054(3) 0.035(2) 0.038(2) 0.0004(19) -0.005(2) -0.0123(18)
C9 0.061(3) 0.036(2) 0.043(3) -0.007(2) 0.005(2) -0.0089(19)
C10 0.061(3) 0.045(3) 0.040(2) -0.007(2) 0.010(2) -0.012(2)
C11 0.038(2) 0.039(2) 0.0223(18) 0.0039(17) -0.0050(17) -0.0119(17)
C12 0.059(3) 0.052(3) 0.053(3) -0.005(2) 0.014(2) -0.008(2)
C13 0.063(3) 0.037(2) 0.031(2) -0.0044(18) -0.005(2) -0.011(2)
C14 0.069(3) 0.039(3) 0.054(3) -0.008(2) -0.010(3) 0.001(2)
C15 0.085(4) 0.045(2) 0.063(4) -0.014(3) -0.015(3) 0.006(3)
C16 0.096(4) 0.042(3) 0.039(3) -0.003(2) -0.012(3) 0.005(3)
C17 0.083(3) 0.027(2) 0.031(2) -0.0034(18) -0.005(2) -0.009(2)
C18 0.062(3) 0.032(2) 0.035(2) -0.0076(18) -0.007(2) -0.006(2)
C19 0.130(5) 0.056(3) 0.051(3) 0.003(3) -0.011(3) 0.010(3)
C20 0.161(7) 0.055(3) 0.042(3) 0.012(3) -0.002(4) 0.012(4)
C21 0.120(5) 0.052(3) 0.037(3) -0.002(2) 0.006(3) -0.014(3)
C22 0.092(4) 0.042(3) 0.033(2) -0.004(2) -0.006(3) -0.010(3)
C23 0.148(6) 0.084(5) 0.045(3) 0.013(3) 0.005(4) -0.032(4)
C24 0.134(6) 0.103(5) 0.044(3) -0.007(3) 0.015(4) -0.056(5)
C25 0.105(4) 0.073(4) 0.058(4) -0.003(3) 0.016(3) -0.027(3)
C26 0.081(4) 0.053(3) 0.039(3) -0.001(2) 0.004(2) -0.021(3)
C27 0.066(3) 0.052(3) 0.050(3) -0.002(2) 0.000(2) -0.012(2)
C28 0.076(3) 0.032(2) 0.039(2) 0.0033(19) 0.002(2) -0.014(2)
C29 0.034(2) 0.047(2) 0.027(2) -0.0005(18) -0.0039(17) -0.0066(18)
C30 0.0461(19) 0.0461(19) 0.048(3) 0.003(3) -0.003(3) -0.017(2)
C31 0.043(2) 0.060(3) 0.048(3) 0.012(2) -0.009(2) -0.010(2)
C32 0.052(3) 0.095(4) 0.095(4) 0.029(3) -0.027(3) -0.029(3)
C33 0.087(4) 0.110(5) 0.052(3) 0.023(3) -0.033(3) -0.033(3)
C34 0.052(3) 0.115(5) 0.111(5) -0.004(4) -0.022(3) 0.018(3)

loop_
_atom_type_symbol
_atom_type_description
_atom_type_scat_dispersion_real
_atom_type_scat_dispersion_imag
_atom_type_scat_source
C C 0.0033 0.0016 'International Tables Vol C Tables 4.2.6.8 and 6.1.1.4'
Ir Ir -1.4442 7.9887 'International Tables Vol C Tables 4.2.6.8 and 6.1.1.4'
N N 0.0061 0.0033 'International Tables Vol C Tables 4.2.6.8 and 6.1.1.4'
O O 0.0106 0.0060 'International Tables Vol C Tables 4.2.6.8 and 6.1.1.4'
H H 0.0000 0.0000 'International Tables Vol C Tables 4.2.6.8 and 6.1.1.4'

loop_
_geom_angle_atom_site_label_1
_geom_angle_atom_site_label_2
_geom_angle_atom_site_label_3
_geom_angle
_geom_angle_site_symmetry_1
_geom_angle_site_symmetry_3
C11 Ir1 C11 92.72(19) 6_545 .
C11 Ir1 N1 93.80(13) 6_545 .
C11 Ir1 N1 81.04(14) . .
C11 Ir1 N1 81.04(14) 6_545 6_545
C11 Ir1 N1 93.80(13) . 6_545
N1 Ir1 N1 172.56(15) . 6_545
C11 Ir1 O1 89.91(12) 6_545 6_545
C11 Ir1 O1 174.39(12) . 6_545
N1 Ir1 O1 93.85(11) . 6_545
N1 Ir1 O1 91.50(11) 6_545 6_545
C11 Ir1 O1 174.39(12) 6_545 .
C11 Ir1 O1 89.91(12) . .
N1 Ir1 O1 91.50(11) . .
N1 Ir1 O1 93.85(11) 6_545 .
O1 Ir1 O1 87.91(13) 6_545 .
C29 O1 Ir1 125.9(2) . .
C1 N1 C5 118.7(4) . .
C1 N1 Ir1 125.2(3) . .
C5 N1 Ir1 115.8(3) . .
N1 C1 C2 122.7(4) . .
C1 C2 C3 120.2(4) . .
C4 C3 C2 116.1(4) . .
C4 C3 C12 122.1(4) . .
C2 C3 C12 121.8(4) . .
C5 C4 C3 121.9(4) . .
N1 C5 C4 120.4(4) . .
N1 C5 C6 113.4(3) . .
C4 C5 C6 126.1(4) . .
C7 C6 C11 122.1(4) . .
C7 C6 C5 123.1(4) . .
C11 C6 C5 114.7(3) . .
C6 C7 C8 121.1(4) . .
C7 C8 C9 117.6(4) . .
C7 C8 C13 121.6(4) . .
C9 C8 C13 120.5(4) . .
C10 C9 C8 120.3(4) . .
C9 C10 C11 123.0(4) . .
C10 C11 C6 115.7(4) . .
C10 C11 Ir1 129.4(3) . .
C6 C11 Ir1 114.8(3) . .
C14 C13 C18 120.0(4) . .
C14 C13 C8 118.3(4) . .
C18 C13 C8 121.6(4) . .
C13 C14 C15 120.9(5) . .
C16 C15 C14 120.6(5) . .
C15 C16 C17 120.1(4) . .
C15 C16 C19 120.9(5) . .
C17 C16 C19 119.0(5) . .
C22 C17 C16 121.5(4) . .
C22 C17 C18 119.6(4) . .
C16 C17 C18 118.8(4) . .
C13 C18 C28 122.9(4) . .
C13 C18 C17 119.6(4) . .
C28 C18 C17 117.4(4) . .
C20 C19 C16 119.1(6) . .
C19 C20 C21 123.9(5) . .
C23 C21 C22 118.5(6) . .
C23 C21 C20 123.7(6) . .
C22 C21 C20 117.8(5) . .
C26 C22 C17 121.3(4) . .
C26 C22 C21 120.1(5) . .
C17 C22 C21 118.6(5) . .
C24 C23 C21 121.5(6) . .
C23 C24 C25 120.6(6) . .
C24 C25 C26 119.4(6) . .
C22 C26 C25 119.9(5) . .
C22 C26 C27 119.1(4) . .
C25 C26 C27 120.9(5) . .
C28 C27 C26 120.7(5) . .
C27 C28 C18 121.8(4) . .
O1 C29 C30 126.5(4) . .
O1 C29 C31 113.3(3) . .
C30 C29 C31 120.2(4) . .
C29 C30 C29 127.2(5) 6_545 .
C34 C31 C29 108.9(4) . .
C34 C31 C32 110.3(4) . .
C29 C31 C32 115.0(3) . .
C34 C31 C33 108.2(4) . .
C29 C31 C33 106.6(3) . .
C32 C31 C33 107.6(4) . .

loop_
_geom_bond_atom_site_label_1
_geom_bond_atom_site_label_2
_geom_bond_distance
_geom_bond_site_symmetry_2
Ir1 C11 1.988(4) 6_545
Ir1 C11 1.988(4) .
Ir1 N1 2.038(3) .
Ir1 N1 2.038(3) 6_545
Ir1 O1 2.128(2) 6_545
Ir1 O1 2.128(2) .
O1 C29 1.276(4) .
N1 C1 1.334(5) .
N1 C5 1.364(5) .
C1 C2 1.368(5) .
C2 C3 1.402(5) .
C3 C4 1.383(5) .
C3 C12 1.506(5) .
C4 C5 1.373(5) .
C5 C6 1.482(6) .
C6 C7 1.387(5) .
C6 C11 1.412(5) .
C7 C8 1.394(5) .
C8 C9 1.410(5) .
C8 C13 1.505(5) .
C9 C10 1.387(5) .
C10 C11 1.394(5) .
C13 C14 1.386(6) .
C13 C18 1.396(5) .
C14 C15 1.396(6) .
C15 C16 1.380(6) .
C16 C17 1.416(6) .
C16 C19 1.439(7) .
C17 C22 1.411(6) .
C17 C18 1.439(5) .
C18 C28 1.431(6) .
C19 C20 1.339(7) .
C20 C21 1.434(7) .
C21 C23 1.377(7) .
C21 C22 1.432(6) .
C22 C26 1.380(6) .
C23 C24 1.371(8) .
C24 C25 1.390(8) .
C25 C26 1.406(6) .
C26 C27 1.432(6) .
C27 C28 1.356(5) .
C29 C30 1.399(4) .
C29 C31 1.530(5) .
C30 C29 1.399(4) 6_545
C31 C34 1.515(6) .
C31 C32 1.530(5) .
C31 C33 1.542(6) .

loop_
_geom_torsion_atom_site_label_1
_geom_torsion_atom_site_label_2
_geom_torsion_atom_site_label_3
_geom_torsion_atom_site_label_4
_geom_torsion
_geom_torsion_site_symmetry_1
_geom_torsion_site_symmetry_4
C11 Ir1 O1 C29 -67.3(13) 6_545 .
C11 Ir1 O1 C29 174.8(3) . .
N1 Ir1 O1 C29 93.7(3) . .
N1 Ir1 O1 C29 -91.4(3) 6_545 .
O1 Ir1 O1 C29 -0.1(3) 6_545 .
C11 Ir1 N1 C1 84.6(3) 6_545 .
C11 Ir1 N1 C1 176.8(3) . .
N1 Ir1 N1 C1 130.4(3) 6_545 .
O1 Ir1 N1 C1 -5.5(3) 6_545 .
O1 Ir1 N1 C1 -93.5(3) . .
C11 Ir1 N1 C5 -88.7(3) 6_545 .
C11 Ir1 N1 C5 3.5(3) . .
N1 Ir1 N1 C5 -42.9(2) 6_545 .
O1 Ir1 N1 C5 -178.9(2) 6_545 .
O1 Ir1 N1 C5 93.1(3) . .
C5 N1 C1 C2 1.2(6) . .
Ir1 N1 C1 C2 -171.9(3) . .
N1 C1 C2 C3 0.8(6) . .
C1 C2 C3 C4 -2.3(6) . .
C1 C2 C3 C12 176.4(4) . .
C2 C3 C4 C5 2.1(6) . .
C12 C3 C4 C5 -176.7(4) . .
C1 N1 C5 C4 -1.5(5) . .
Ir1 N1 C5 C4 172.3(3) . .
C1 N1 C5 C6 -179.0(3) . .
Ir1 N1 C5 C6 -5.2(4) . .
C3 C4 C5 N1 -0.2(6) . .
C3 C4 C5 C6 176.9(4) . .
N1 C5 C6 C7 -172.3(3) . .
C4 C5 C6 C7 10.4(6) . .
N1 C5 C6 C11 4.5(5) . .
C4 C5 C6 C11 -172.8(4) . .
C11 C6 C7 C8 0.8(6) . .
C5 C6 C7 C8 177.4(3) . .
C6 C7 C8 C9 0.6(6) . .
C6 C7 C8 C13 -173.3(4) . .
C7 C8 C9 C10 -0.6(6) . .
C13 C8 C9 C10 173.4(4) . .
C8 C9 C10 C11 -1.0(6) . .
C9 C10 C11 C6 2.3(6) . .
C9 C10 C11 Ir1 -174.7(3) . .
C7 C6 C11 C10 -2.3(5) . .
C5 C6 C11 C10 -179.1(3) . .
C7 C6 C11 Ir1 175.2(3) . .
C5 C6 C11 Ir1 -1.6(4) . .
C11 Ir1 C11 C10 -90.4(4) 6_545 .
N1 Ir1 C11 C10 176.2(4) . .
N1 Ir1 C11 C10 -9.2(4) 6_545 .
O1 Ir1 C11 C10 151.7(11) 6_545 .
O1 Ir1 C11 C10 84.6(4) . .
C11 Ir1 C11 C6 92.6(3) 6_545 .
N1 Ir1 C11 C6 -0.9(3) . .
N1 Ir1 C11 C6 173.8(3) 6_545 .
O1 Ir1 C11 C6 -25.3(14) 6_545 .
O1 Ir1 C11 C6 -92.4(3) . .
C7 C8 C13 C14 126.0(4) . .
C9 C8 C13 C14 -47.7(5) . .
C7 C8 C13 C18 -50.8(5) . .
C9 C8 C13 C18 135.5(4) . .
C18 C13 C14 C15 2.1(6) . .
C8 C13 C14 C15 -174.8(4) . .
C13 C14 C15 C16 -0.8(7) . .
C14 C15 C16 C17 -1.0(7) . .
C14 C15 C16 C19 -179.2(4) . .
C15 C16 C17 C22 -176.1(4) . .
C19 C16 C17 C22 2.1(6) . .
C15 C16 C17 C18 1.3(6) . .
C19 C16 C17 C18 179.6(4) . .
C14 C13 C18 C28 174.3(4) . .
C8 C13 C18 C28 -9.0(6) . .
C14 C13 C18 C17 -1.6(6) . .
C8 C13 C18 C17 175.1(3) . .
C22 C17 C18 C13 177.5(4) . .
C16 C17 C18 C13 -0.1(5) . .
C22 C17 C18 C28 1.4(5) . .
C16 C17 C18 C28 -176.2(4) . .
C15 C16 C19 C20 175.7(5) . .
C17 C16 C19 C20 -2.6(7) . .
C16 C19 C20 C21 1.7(8) . .
C19 C20 C21 C23 -179.4(5) . .
C19 C20 C21 C22 -0.4(8) . .
C16 C17 C22 C26 178.5(4) . .
C18 C17 C22 C26 1.1(6) . .
C16 C17 C22 C21 -0.8(6) . .
C18 C17 C22 C21 -178.3(4) . .
C23 C21 C22 C26 -0.4(7) . .
C20 C21 C22 C26 -179.5(4) . .
C23 C21 C22 C17 179.0(4) . .
C20 C21 C22 C17 -0.1(6) . .
C22 C21 C23 C24 1.4(8) . .
C20 C21 C23 C24 -179.6(5) . .
C21 C23 C24 C25 -0.3(9) . .
C23 C24 C25 C26 -1.7(8) . .
C17 C22 C26 C25 179.0(4) . .
C21 C22 C26 C25 -1.6(7) . .
C17 C22 C26 C27 -2.3(6) . .
C21 C22 C26 C27 177.0(4) . .
C24 C25 C26 C22 2.7(7) . .
C24 C25 C26 C27 -175.9(5) . .
C22 C26 C27 C28 1.1(6) . .
C25 C26 C27 C28 179.7(4) . .
C26 C27 C28 C18 1.4(6) . .
C13 C18 C28 C27 -178.6(4) . .
C17 C18 C28 C27 -2.6(6) . .
Ir1 O1 C29 C30 0.1(5) . .
Ir1 O1 C29 C31 179.8(2) . .
O1 C29 C30 C29 -0.1(3) . 6_545
C31 C29 C30 C29 -179.7(4) . 6_545
O1 C29 C31 C34 -53.4(5) . .
C30 C29 C31 C34 126.3(4) . .
O1 C29 C31 C32 -177.7(4) . .
C30 C29 C31 C32 2.0(6) . .
O1 C29 C31 C33 63.2(5) . .
C30 C29 C31 C33 -117.1(4) . .
